data_7159437
loop_
_publ_author_name
'Fuchi, Yasufumi'
'Watanabe, Kouki'
'Shoji, Misa'
'Ito, Yuta'
'Hari, Yoshiyuki'

_publ_section_title
;
 Synthesis of purine derivatives of Me-TaNA and properties of
 Me-TaNA-modified oligonucleotides.
;
_journal_issue 25
_journal_name_full 'Organic &amp; biomolecular chemistry'
_journal_page_first 5203
_journal_page_last 5213
_journal_paper_doi 10.1039/d3ob00745f
_journal_volume 21
_journal_year 2023
_chemical_absolute_configuration syn
_chemical_formula_sum 'C19 H19 N5 O6'
_chemical_formula_weight 413.39
_space_group_crystal_system monoclinic
_space_group_IT_number 5
_space_group_name_Hall 'C 2y'
_space_group_name_H-M_alt 'C 1 2 1'
_atom_sites_solution_hydrogens mixed
_audit_update_record
;
2023-04-04 deposited with the CCDC.	2023-06-09 downloaded from the CCDC.
;
_cell_angle_alpha 90
_cell_angle_beta 112.573(2)
_cell_angle_gamma 90
_cell_formula_units_Z 4
_cell_length_a 23.660(2)
_cell_length_b 6.1601(6)
_cell_length_c 14.0178(13)
_cell_measurement_reflns_used 4466
_cell_measurement_temperature 173.(2)
_cell_measurement_theta_max 25.3587
_cell_measurement_theta_min 2.8647
_cell_volume 1886.5(3)
_computing_cell_refinement 'SAINT V8.37A (Bruker AXS Inc., 2015)'
_computing_data_collection 'Bruker Instrument Service v2017.5.0.0'
_computing_data_reduction 'SAINT V8.37A (Bruker AXS Inc., 2015)'
_computing_molecular_graphics 'XSHELL V6.3.1'
_computing_publication_material 'Generate Report'
_computing_structure_refinement 'SHELXL-2014/7 (Sheldrick, 2014)'
_computing_structure_solution 'XT, VERSION 2014/5'
_diffrn_ambient_temperature 173.(2)
_diffrn_detector_area_resol_mean 8.3333
_diffrn_measured_fraction_theta_full 0.991
_diffrn_measured_fraction_theta_max 0.991
_diffrn_measurement_device_type 'Bruker D8 goniometer'
_diffrn_measurement_method 'omega scans'
_diffrn_radiation_monochromator 'multilayered confocal mirror'
_diffrn_radiation_type MoKa
_diffrn_radiation_wavelength 0.71073
_diffrn_reflns_av_R_equivalents 0.0269
_diffrn_reflns_av_unetI/netI 0.0328
_diffrn_reflns_limit_h_max 22
_diffrn_reflns_limit_h_min -28
_diffrn_reflns_limit_k_max 7
_diffrn_reflns_limit_k_min -7
_diffrn_reflns_limit_l_max 16
_diffrn_reflns_limit_l_min -16
_diffrn_reflns_number 4765
_diffrn_reflns_theta_full 25.36
_diffrn_reflns_theta_max 25.36
_diffrn_reflns_theta_min 1.57
_diffrn_source 'rotating-anode X-ray tube'
_diffrn_source_type 'Bruker Tourbo X-ray Source'
_exptl_absorpt_coefficient_mu 0.111
_exptl_absorpt_correction_T_max 0.98
_exptl_absorpt_correction_T_min 0.70
_exptl_absorpt_correction_type multi-scan
_exptl_absorpt_process_details
;
SADABS-2016/2 - Bruker AXS area detector scaling and absorption correction
;
_exptl_crystal_colour 'clear colourless'
_exptl_crystal_density_diffrn 1.455
_exptl_crystal_density_method 'not measured'
_exptl_crystal_description block
_exptl_crystal_F_000 864
_exptl_crystal_size_max 0.400
_exptl_crystal_size_mid 0.400
_exptl_crystal_size_min 0.200
_refine_diff_density_max 0.176
_refine_diff_density_min -0.256
_refine_ls_abs_structure_details
;

Flack x determined using 1364 quotients [(I+)-(I-)]/[(I+)+(I-)]
(Parsons, Flack and Wagner, Acta Cryst. B69 (2013) 249-259).
;
_refine_ls_abs_structure_Flack 0.5(10)
_refine_ls_extinction_method none
_refine_ls_goodness_of_fit_ref 1.029
_refine_ls_hydrogen_treatment mixed
_refine_ls_matrix_type full
_refine_ls_number_parameters 278
_refine_ls_number_reflns 3282
_refine_ls_number_restraints 1
_refine_ls_restrained_S_all 1.029
_refine_ls_R_factor_all 0.0367
_refine_ls_R_factor_gt 0.0365
_refine_ls_shift/su_max 0.000
_refine_ls_shift/su_mean 0.000
_refine_ls_structure_factor_coef Fsqd
_refine_ls_weighting_details 'w=1/[\s^2^(Fo^2^)+(0.0679P)^2^+1.1167P] where P=(Fo^2^+2Fc^2^)/3'
_refine_ls_weighting_scheme calc
_refine_ls_wR_factor_gt 0.0972
_refine_ls_wR_factor_ref 0.0974
_reflns_number_gt 3250
_reflns_number_total 3282
_reflns_threshold_expression 'I > 2\s(I)'
_cod_data_source_file d3ob00745f2.cif
_cod_data_source_block YFC_069
_cod_depositor_comments
;
The following automatic conversions were performed:

data item '_exptl_absorpt_correction_type' value 'Multi-Scan' was
changed to 'multi-scan' in accordance with the
/home/data/users/saulius/crontab/automatic-downloads/rss-feeds/RSC/lib/dictionaries/cif_core.dic
dictionary named 'cif_core.dic' version 2.4.2 last updated on
2011-04-26.

Automatic conversion script
Id: cif_fix_values 8170 2020-07-09 18:12:32Z antanas 
;
_cod_database_code 7159437

loop_
_space_group_symop_operation_xyz
'x, y, z'
'-x, y, -z'
'x+1/2, y+1/2, z'
'-x+1/2, y+1/2, -z'

loop_
_atom_site_type_symbol
_atom_site_label
_atom_site_fract_x
_atom_site_fract_y
_atom_site_fract_z
_atom_site_U_iso_or_equiv
_atom_site_adp_type
_atom_site_calc_flag
_atom_site_refinement_flags_adp
_atom_site_refinement_flags_occupancy
_atom_site_refinement_flags_posn
_atom_site_occupancy
_atom_site_disorder_assembly
_atom_site_disorder_group
O O3 0.62762(7) 0.2459(3) 0.56994(12) 0.0142(4) Uani d . . . 1 . .
O O4 0.64759(8) -0.0668(3) 0.67421(13) 0.0165(4) Uani d . . . 1 . .
O O2 0.71516(8) -0.2320(3) 0.56279(13) 0.0168(4) Uani d . . . 1 . .
H H2 0.7026 -0.3055 0.6012 0.025 Uiso calc U . R 1 . .
O O5 0.58495(7) -0.2118(3) 0.51258(13) 0.0172(4) Uani d . . . 1 . .
O O6 0.60847(8) 0.9777(3) 0.22174(13) 0.0171(4) Uani d . . . 1 . .
O O1 0.75442(8) 0.3351(3) 0.65546(14) 0.0182(4) Uani d . . . 1 . .
H H1 0.7899 0.2923 0.6652 0.027 Uiso calc U . R 1 . .
N N1 0.59955(9) 0.3124(4) 0.39267(15) 0.0125(4) Uani d . . . 1 . .
N N3 0.49859(9) 0.2900(4) 0.25527(15) 0.0137(4) Uani d . . . 1 . .
N N2 0.64450(9) 0.5463(3) 0.31972(15) 0.0136(4) Uani d . . . 1 . .
N N5 0.57015(9) 0.7200(4) 0.09745(16) 0.0141(4) Uani d . . . 1 . .
N N4 0.48992(9) 0.5166(4) 0.10992(15) 0.0154(4) Uani d . . . 1 . .
C C10 0.58387(10) 0.5143(4) 0.25472(18) 0.0112(5) Uani d . . . 1 . .
C C11 0.54786(11) 0.5871(4) 0.15550(17) 0.0129(5) Uani d . . . 1 . .
C C8 0.65144(11) 0.4243(4) 0.40013(18) 0.0138(5) Uani d . . . 1 . .
H H8 0.689 0.414 0.4584 0.017 Uiso calc U . R 1 . .
C C15 0.63493(11) 0.9214(4) -0.01717(19) 0.0154(5) Uani d . . . 1 . .
H H15 0.6155 0.7859 -0.0414 0.018 Uiso calc U . R 1 . .
C C9 0.55548(11) 0.3672(4) 0.29796(18) 0.0120(5) Uani d . . . 1 . .
C C2 0.67179(10) 0.0822(4) 0.62172(18) 0.0134(5) Uani d . . . 1 . .
C C19 0.66190(11) 1.2123(5) 0.10803(19) 0.0178(5) Uani d . . . 1 . .
H H19 0.6611 1.275 0.1694 0.021 Uiso calc U . R 1 . .
C C13 0.60339(11) 0.9057(4) 0.13802(18) 0.0129(5) Uani d . . . 1 . .
C C3 0.68066(10) -0.0397(4) 0.53329(18) 0.0134(5) Uani d . . . 1 . .
H H3 0.7005 0.0592 0.4988 0.016 Uiso calc U . R 1 . .
C C12 0.46904(11) 0.3736(5) 0.16105(19) 0.0160(5) Uani d . . . 1 . .
H H12 0.4281 0.3257 0.1258 0.019 Uiso calc U . R 1 . .
C C16 0.66514(11) 1.0287(5) -0.07148(18) 0.0176(5) Uani d . . . 1 . .
H H16 0.6662 0.9667 -0.1328 0.021 Uiso calc U . R 1 . .
C C14 0.63317(10) 1.0130(4) 0.07295(18) 0.0139(5) Uani d . . . 1 . .
C C4 0.61242(11) -0.0643(4) 0.46407(18) 0.0141(5) Uani d . . . 1 . .
H H4 0.606 -0.1099 0.3922 0.017 Uiso calc U . R 1 . .
C C1 0.72720(11) 0.1897(4) 0.70237(18) 0.0159(5) Uani d . . . 1 . .
H H1A 0.7146 0.2689 0.7524 0.019 Uiso calc U . R 1 . .
H H1B 0.7573 0.0774 0.7406 0.019 Uiso calc U . R 1 . .
C C6 0.58725(11) -0.1373(4) 0.61044(19) 0.0169(5) Uani d . . . 1 . .
H H6 0.5579 -0.014 0.5997 0.02 Uiso calc U . R 1 . .
C C5 0.59084(10) 0.1692(4) 0.46845(18) 0.0130(5) Uani d . . . 1 . .
H H5 0.5467 0.1687 0.459 0.016 Uiso calc U . R 1 . .
C C18 0.69144(11) 1.3183(5) 0.0533(2) 0.0214(6) Uani d . . . 1 . .
H H18 0.7103 1.4549 0.0767 0.026 Uiso calc U . R 1 . .
C C17 0.69361(11) 1.2263(5) -0.0358(2) 0.0190(6) Uani d . . . 1 . .
H H17 0.7146 1.2987 -0.0722 0.023 Uiso calc U . R 1 . .
C C7 0.56901(13) -0.3205(5) 0.6631(2) 0.0241(6) Uani d . . . 1 . .
H H7A 0.5974 -0.4421 0.6729 0.036 Uiso calc U . R 1 . .
H H7B 0.5274 -0.3675 0.6204 0.036 Uiso calc U . R 1 . .
H H7C 0.5704 -0.2714 0.7305 0.036 Uiso calc U . R 1 . .
H H20 0.5600(13) 0.687(6) 0.033(3) 0.018(8) Uiso d . . . 1 . .

loop_
_atom_site_aniso_label
_atom_site_aniso_U_11
_atom_site_aniso_U_22
_atom_site_aniso_U_33
_atom_site_aniso_U_12
_atom_site_aniso_U_13
_atom_site_aniso_U_23
O3 0.0128(8) 0.0164(9) 0.0114(8) 0.0036(7) 0.0024(7) 0.0007(7)
O4 0.0140(8) 0.0213(10) 0.0135(8) -0.0006(7) 0.0047(7) 0.0038(7)
O2 0.0161(8) 0.0146(9) 0.0194(9) 0.0034(7) 0.0065(7) 0.0044(7)
O5 0.0160(8) 0.0183(9) 0.0166(8) -0.0024(8) 0.0055(7) 0.0023(7)
O6 0.0197(9) 0.0177(10) 0.0142(9) -0.0006(7) 0.0070(7) 0.0001(7)
O1 0.0114(8) 0.0191(10) 0.0210(9) 0.0002(7) 0.0027(7) 0.0030(8)
N1 0.0078(9) 0.0160(11) 0.0112(9) 0.0006(8) 0.0008(7) 0.0002(8)
N3 0.0093(9) 0.0168(10) 0.0135(9) -0.0001(8) 0.0027(7) 0.0006(8)
N2 0.0089(9) 0.0150(11) 0.0139(9) -0.0008(8) 0.0011(8) -0.0004(9)
N5 0.0127(10) 0.0180(11) 0.0096(9) -0.0011(8) 0.0022(8) 0.0002(8)
N4 0.0110(10) 0.0191(11) 0.0134(10) 0.0003(8) 0.0015(8) 0.0005(8)
C10 0.0088(10) 0.0121(11) 0.0124(11) 0.0001(9) 0.0037(9) -0.0006(9)
C11 0.0115(11) 0.0144(12) 0.0109(11) 0.0020(9) 0.0022(9) -0.0016(9)
C8 0.0090(11) 0.0165(13) 0.0134(11) 0.0001(9) 0.0014(9) -0.0012(10)
C15 0.0121(11) 0.0152(13) 0.0162(11) 0.0001(10) 0.0025(9) 0.0001(10)
C9 0.0105(11) 0.0132(11) 0.0115(10) 0.0027(9) 0.0034(9) -0.0006(9)
C2 0.0096(11) 0.0159(12) 0.0135(11) 0.0030(10) 0.0030(9) 0.0039(10)
C19 0.0156(12) 0.0205(14) 0.0177(12) -0.0026(10) 0.0067(10) -0.0039(10)
C13 0.0081(11) 0.0147(13) 0.0128(11) 0.0024(9) 0.0004(9) 0.0001(9)
C3 0.0114(11) 0.0137(13) 0.0135(11) 0.0013(9) 0.0030(9) 0.0026(10)
C12 0.0095(11) 0.0205(12) 0.0154(11) -0.0022(9) 0.0018(9) -0.0008(10)
C16 0.0127(11) 0.0251(14) 0.0150(11) 0.0025(10) 0.0055(9) -0.0013(11)
C14 0.0073(10) 0.0176(12) 0.0150(11) 0.0020(9) 0.0024(8) 0.0012(9)
C4 0.0125(11) 0.0161(12) 0.0132(11) -0.0015(10) 0.0045(9) 0.0011(10)
C1 0.0143(11) 0.0200(13) 0.0115(10) 0.0017(10) 0.0028(9) 0.0007(10)
C6 0.0133(11) 0.0203(13) 0.0166(11) 0.0006(10) 0.0052(10) 0.0026(10)
C5 0.0091(11) 0.0177(13) 0.0107(11) -0.0010(9) 0.0021(9) 0.0013(10)
C18 0.0163(12) 0.0242(16) 0.0235(13) -0.0080(11) 0.0072(10) -0.0058(12)
C17 0.0104(11) 0.0266(15) 0.0198(12) -0.0017(10) 0.0057(9) 0.0031(11)
C7 0.0212(13) 0.0274(15) 0.0235(13) -0.0027(12) 0.0085(11) 0.0064(12)

loop_
_atom_type_symbol
_atom_type_description
_atom_type_scat_dispersion_real
_atom_type_scat_dispersion_imag
_atom_type_scat_source
C C 0.0033 0.0016 'International Tables Vol C Tables 4.2.6.8 and 6.1.1.4'
H H 0.0000 0.0000 'International Tables Vol C Tables 4.2.6.8 and 6.1.1.4'
N N 0.0061 0.0033 'International Tables Vol C Tables 4.2.6.8 and 6.1.1.4'
O O 0.0106 0.0060 'International Tables Vol C Tables 4.2.6.8 and 6.1.1.4'

loop_
_geom_angle_atom_site_label_1
_geom_angle_atom_site_label_2
_geom_angle_atom_site_label_3
_geom_angle_site_symmetry_1
_geom_angle_site_symmetry_3
_geom_angle
_geom_angle_publ_flag
C2 O3 C5 . . 108.52(18) ?
C2 O4 C6 . . 112.02(17) ?
C3 O2 H2 . . 109.5 ?
C6 O5 C4 . . 113.30(19) ?
C1 O1 H1 . . 109.5 ?
C8 N1 C9 . . 105.9(2) ?
C8 N1 C5 . . 128.3(2) ?
C9 N1 C5 . . 125.78(19) ?
C9 N3 C12 . . 111.2(2) ?
C8 N2 C10 . . 103.9(2) ?
C13 N5 C11 . . 122.0(2) ?
C13 N5 H20 . . 121.(2) ?
C11 N5 H20 . . 117.(2) ?
C11 N4 C12 . . 118.4(2) ?
N2 C10 C11 . . 133.6(2) ?
N2 C10 C9 . . 110.8(2) ?
C11 C10 C9 . . 115.4(2) ?
N4 C11 N5 . . 117.3(2) ?
N4 C11 C10 . . 119.4(2) ?
N5 C11 C10 . . 123.2(2) ?
N2 C8 N1 . . 114.1(2) ?
N2 C8 H8 . . 123.0 ?
N1 C8 H8 . . 123.0 ?
C16 C15 C14 . . 120.1(2) ?
C16 C15 H15 . . 120.0 ?
C14 C15 H15 . . 120.0 ?
N3 C9 N1 . . 127.2(2) ?
N3 C9 C10 . . 127.4(2) ?
N1 C9 C10 . . 105.3(2) ?
O4 C2 O3 . . 110.78(18) ?
O4 C2 C1 . . 107.46(18) ?
O3 C2 C1 . . 108.9(2) ?
O4 C2 C3 . . 108.0(2) ?
O3 C2 C3 . . 103.59(17) ?
C1 C2 C3 . . 118.04(19) ?
C18 C19 C14 . . 120.0(2) ?
C18 C19 H19 . . 120.0 ?
C14 C19 H19 . . 120.0 ?
O6 C13 N5 . . 121.9(2) ?
O6 C13 C14 . . 122.0(2) ?
N5 C13 C14 . . 116.1(2) ?
O2 C3 C2 . . 114.78(19) ?
O2 C3 C4 . . 116.9(2) ?
C2 C3 C4 . . 97.00(18) ?
O2 C3 H3 . . 109.2 ?
C2 C3 H3 . . 109.2 ?
C4 C3 H3 . . 109.2 ?
N3 C12 N4 . . 128.3(2) ?
N3 C12 H12 . . 115.9 ?
N4 C12 H12 . . 115.9 ?
C17 C16 C15 . . 119.9(2) ?
C17 C16 H16 . . 120.1 ?
C15 C16 H16 . . 120.1 ?
C19 C14 C15 . . 119.5(2) ?
C19 C14 C13 . . 116.8(2) ?
C15 C14 C13 . . 123.7(2) ?
O5 C4 C5 . . 110.92(18) ?
O5 C4 C3 . . 108.70(19) ?
C5 C4 C3 . . 99.6(2) ?
O5 C4 H4 . . 112.3 ?
C5 C4 H4 . . 112.3 ?
C3 C4 H4 . . 112.3 ?
O1 C1 C2 . . 110.50(19) ?
O1 C1 H1A . . 109.5 ?
C2 C1 H1A . . 109.5 ?
O1 C1 H1B . . 109.5 ?
C2 C1 H1B . . 109.5 ?
H1A C1 H1B . . 108.1 ?
O5 C6 O4 . . 111.02(19) ?
O5 C6 C7 . . 108.6(2) ?
O4 C6 C7 . . 109.1(2) ?
O5 C6 H6 . . 109.4 ?
O4 C6 H6 . . 109.4 ?
C7 C6 H6 . . 109.4 ?
O3 C5 N1 . . 108.82(19) ?
O3 C5 C4 . . 105.31(18) ?
N1 C5 C4 . . 113.35(19) ?
O3 C5 H5 . . 109.7 ?
N1 C5 H5 . . 109.7 ?
C4 C5 H5 . . 109.7 ?
C19 C18 C17 . . 120.4(3) ?
C19 C18 H18 . . 119.8 ?
C17 C18 H18 . . 119.8 ?
C16 C17 C18 . . 120.1(2) ?
C16 C17 H17 . . 119.9 ?
C18 C17 H17 . . 119.9 ?
C6 C7 H7A . . 109.5 ?
C6 C7 H7B . . 109.5 ?
H7A C7 H7B . . 109.5 ?
C6 C7 H7C . . 109.5 ?
H7A C7 H7C . . 109.5 ?
H7B C7 H7C . . 109.5 ?

loop_
_geom_bond_atom_site_label_1
_geom_bond_atom_site_label_2
_geom_bond_site_symmetry_2
_geom_bond_distance
_geom_bond_publ_flag
O3 C2 . 1.433(3) ?
O3 C5 . 1.433(3) ?
O4 C2 . 1.426(3) ?
O4 C6 . 1.430(3) ?
O2 C3 . 1.408(3) ?
O2 H2 . 0.84 ?
O5 C6 . 1.428(3) ?
O5 C4 . 1.432(3) ?
O6 C13 . 1.217(3) ?
O1 C1 . 1.405(3) ?
O1 H1 . 0.84 ?
N1 C8 . 1.377(3) ?
N1 C9 . 1.379(3) ?
N1 C5 . 1.455(3) ?
N3 C9 . 1.333(3) ?
N3 C12 . 1.338(3) ?
N2 C8 . 1.312(3) ?
N2 C10 . 1.387(3) ?
N5 C13 . 1.381(3) ?
N5 C11 . 1.393(3) ?
N5 H20 . 0.86(3) ?
N4 C11 . 1.343(3) ?
N4 C12 . 1.344(3) ?
C10 C11 . 1.397(3) ?
C10 C9 . 1.397(3) ?
C8 H8 . 0.95 ?
C15 C16 . 1.395(4) ?
C15 C14 . 1.399(3) ?
C15 H15 . 0.95 ?
C2 C1 . 1.516(3) ?
C2 C3 . 1.531(3) ?
C19 C18 . 1.384(4) ?
C19 C14 . 1.398(4) ?
C19 H19 . 0.95 ?
C13 C14 . 1.503(3) ?
C3 C4 . 1.539(3) ?
C3 H3 . 1.0 ?
C12 H12 . 0.95 ?
C16 C17 . 1.388(4) ?
C16 H16 . 0.95 ?
C4 C5 . 1.535(4) ?
C4 H4 . 1.0 ?
C1 H1A . 0.99 ?
C1 H1B . 0.99 ?
C6 C7 . 1.500(4) ?
C6 H6 . 1.0 ?
C5 H5 . 1.0 ?
C18 C17 . 1.389(4) ?
C18 H18 . 0.95 ?
C17 H17 . 0.95 ?
C7 H7A . 0.98 ?
C7 H7B . 0.98 ?
C7 H7C . 0.98 ?
